data_9010101
loop_
_publ_author_name
'Bonazzi, P.'
'Bindi, L.'
'Pratesi, G.'
'Menchetti, S.'

_publ_section_title
;
 Light-induced changes in molecular arsenic sulfides: State of the art and
 new evidence by single-crystal X-ray diffraction
 Sample: ALA15-600, light exposure for t = 600 minutes
 Note: beta-As4S4 - alacranite series
;
_journal_name_full 'American Mineralogist'
_journal_page_first 1323
_journal_page_last 1330
_journal_paper_doi 10.2138/am.2006.2165
_journal_volume 91
_journal_year 2006
_chemical_formula_structural As8S8.76
_chemical_formula_sum 'As2 S2.19'
_chemical_name_mineral Bonazziite
_space_group_IT_number 15
_symmetry_space_group_name_Hall '-C 2yc'
_symmetry_space_group_name_H-M 'C 1 2/c 1'
_cell_angle_alpha 90
_cell_angle_beta 101.32
_cell_angle_gamma 90
_cell_length_a 9.885
_cell_length_b 9.446
_cell_length_c 9.118
_cell_formula_units_Z 8
_cell_volume 834.819
_database_code_amcsd 0004222
_exptl_crystal_density_diffrn 3.502
_cod_database_code 9010101

loop_
_space_group_symop_operation_xyz
x,y,z
1/2+x,1/2+y,z
x,-y,1/2+z
1/2+x,1/2-y,1/2+z
-x,y,1/2-z
1/2-x,1/2+y,1/2-z
-x,-y,-z
1/2-x,1/2-y,-z

loop_
_atom_site_aniso_label
_atom_site_aniso_U_11
_atom_site_aniso_U_22
_atom_site_aniso_U_33
_atom_site_aniso_U_12
_atom_site_aniso_U_13
_atom_site_aniso_U_23
As1 0.07700 0.08200 0.05100 0.00400 0.00600 0.00900
As1b 0.10000 0.05500 0.11000 0.01900 0.01500 0.01000
As2 0.05400 0.06900 0.09600 0.00800 -0.00600 -0.02100
As2b 0.08000 0.09400 0.07200 -0.01800 0.03200 -0.03500
S1 0.10100 0.06000 0.10900 0.00000 0.02700 0.00000
S2 0.05600 0.05200 0.19000 0.00000 -0.03000 0.00000
S3 0.06500 0.11600 0.09300 -0.01500 0.03200 -0.00500
S4 0.12000 0.07000 0.06000 0.03000 -0.01000 -0.00400

loop_
_atom_site_label
_atom_site_fract_x
_atom_site_fract_y
_atom_site_fract_z
_atom_site_occupancy
_atom_site_U_iso_or_equiv
As1 -0.00650 -0.21700 0.05770 0.62000 0.07100
As1b 0.04900 -0.17200 0.07400 0.38000 0.09000
As2 -0.16330 -0.40850 0.13600 0.62000 0.07600
As2b -0.12100 -0.46300 0.17600 0.38000 0.08000
S1 0.00000 -0.06290 0.25000 1.00000 0.08900
S2 0.00000 -0.56000 0.25000 0.62000 0.10700
S3 -0.20320 -0.31670 0.33810 1.00000 0.08900
S4 -0.10400 -0.32400 -0.00800 0.38000 0.08700

loop_
_cod_related_entry_id
_cod_related_entry_database
_cod_related_entry_code
1 AMCSD 0004222
